data_4101670
loop_
_publ_author_name
'Yun, Sang Young'
'Kim, Mansuk'
'Lee, Daesung'
'Wink, Donald J.'

_publ_section_title
;
 Structure and reactivity of alkynyl ruthenium alkylidenes.
;
_journal_issue 1
_journal_name_full 'Journal of the American Chemical Society'
_journal_page_first 24
_journal_page_last 25
_journal_paper_doi 10.1021/ja806218x
_journal_volume 131
_journal_year 2009
_chemical_formula_sum 'C51 H81 Cl4 N O2 P2 Ru S'
_chemical_formula_weight 1077.04
_space_group_IT_number 2
_symmetry_cell_setting triclinic
_symmetry_space_group_name_Hall '-P 1'
_symmetry_space_group_name_H-M 'P -1'
_atom_sites_solution_hydrogens geom
_atom_sites_solution_primary direct
_atom_sites_solution_secondary difmap
_audit_creation_method SHELXL-97
_cell_angle_alpha 89.0200(10)
_cell_angle_beta 74.2480(10)
_cell_angle_gamma 63.9380(10)
_cell_formula_units_Z 2
_cell_length_a 12.5925(7)
_cell_length_b 13.1440(7)
_cell_length_c 19.0071(10)
_cell_measurement_temperature 571(2)
_cell_volume 2700.9(3)
_computing_cell_refinement 'SAINT Ver. 6.22  (Bruker-AXS, 2003)'
_computing_data_collection 'SMART Ver. 5.622 (Bruker-AXS, 2003)'
_computing_data_reduction 'SAINT Ver. 6.22'
_computing_molecular_graphics 'SHELXTL Ver. 6.10'
_computing_publication_material 'SHELXTL Ver. 6.10'
_computing_structure_refinement 'SHELXTL Ver. 6.10'
_computing_structure_solution 'SHELXTL Ver. 6.10 (Bruker-AXS, 2003)'
_diffrn_ambient_temperature 298(2)
_diffrn_measured_fraction_theta_full 0.911
_diffrn_measured_fraction_theta_max 0.911
_diffrn_measurement_device_type 'Bruker AXS area detector'
_diffrn_measurement_method '0.30\% \w scans'
_diffrn_radiation_monochromator graphite
_diffrn_radiation_source 'fine-focus sealed tube'
_diffrn_radiation_type MoK\a
_diffrn_radiation_wavelength 0.71073
_diffrn_reflns_av_R_equivalents 0.0241
_diffrn_reflns_av_sigmaI/netI 0.0405
_diffrn_reflns_limit_h_max 16
_diffrn_reflns_limit_h_min -16
_diffrn_reflns_limit_k_max 17
_diffrn_reflns_limit_k_min -17
_diffrn_reflns_limit_l_max 25
_diffrn_reflns_limit_l_min -24
_diffrn_reflns_number 25378
_diffrn_reflns_theta_full 28.30
_diffrn_reflns_theta_max 28.30
_diffrn_reflns_theta_min 1.12
_exptl_absorpt_coefficient_mu 0.624
_exptl_absorpt_correction_T_max 0.8606
_exptl_absorpt_correction_T_min 0.8378
_exptl_absorpt_correction_type multi-scan
_exptl_absorpt_process_details
;
SADABS  (Bruker-AXS, 2003)
;
_exptl_crystal_colour block
_exptl_crystal_density_diffrn 1.324
_exptl_crystal_density_method 'not measured'
_exptl_crystal_description red
_exptl_crystal_F_000 1136
_exptl_crystal_size_max 0.29
_exptl_crystal_size_mid 0.25
_exptl_crystal_size_min 0.25
_refine_diff_density_max 0.693
_refine_diff_density_min -0.598
_refine_diff_density_rms 0.069
_refine_ls_extinction_method none
_refine_ls_goodness_of_fit_ref 0.715
_refine_ls_hydrogen_treatment mixed
_refine_ls_matrix_type full
_refine_ls_number_parameters 560
_refine_ls_number_reflns 12249
_refine_ls_number_restraints 0
_refine_ls_restrained_S_all 0.715
_refine_ls_R_factor_all 0.0567
_refine_ls_R_factor_gt 0.0416
_refine_ls_shift/su_max 0.001
_refine_ls_shift/su_mean 0.000
_refine_ls_structure_factor_coef Fsqd
_refine_ls_weighting_details 'calc w=1/[\s^2^(Fo^2^)+(0.1166P)^2^+2.5601P] where P=(Fo^2^+2Fc^2^)/3'
_refine_ls_weighting_scheme calc
_refine_ls_wR_factor_gt 0.1143
_refine_ls_wR_factor_ref 0.1313
_reflns_number_gt 9730
_reflns_number_total 12249
_reflns_threshold_expression >2sigma(I)
_cod_data_source_file ja806218x_si_002.cif
_cod_data_source_block cdwdl3m
_cod_original_sg_symbol_H-M 'P -1        '
_cod_database_code 4101670

loop_
_symmetry_equiv_pos_as_xyz
'x, y, z'
'-x, -y, -z'

loop_
_atom_site_label
_atom_site_type_symbol
_atom_site_fract_x
_atom_site_fract_y
_atom_site_fract_z
_atom_site_U_iso_or_equiv
_atom_site_adp_type
_atom_site_occupancy
_atom_site_symmetry_multiplicity
_atom_site_calc_flag
_atom_site_refinement_flags
_atom_site_disorder_assembly
_atom_site_disorder_group
Ru1 Ru 0.371725(18) 0.778238(16) 0.238030(10) 0.03072(8) Uani 1 1 d . . .
Cl1 Cl 0.21667(6) 0.82115(6) 0.35417(4) 0.04272(16) Uani 1 1 d . . .
Cl2 Cl 0.51059(7) 0.73494(6) 0.11565(4) 0.04534(16) Uani 1 1 d . . .
P1 P 0.42600(6) 0.57661(6) 0.24167(4) 0.03591(15) Uani 1 1 d . . .
P2 P 0.27532(7) 0.97493(6) 0.21557(4) 0.03525(15) Uani 1 1 d . . .
C1 C 0.4931(3) 0.7809(2) 0.27231(15) 0.0397(6) Uani 1 1 d . . .
H1 H 0.5681 0.7642 0.2373 0.048 Uiso 1 1 calc R . .
C2 C 0.4856(3) 0.8053(2) 0.34564(16) 0.0413(6) Uani 1 1 d . . .
C3 C 0.4841(3) 0.8246(2) 0.40752(16) 0.0430(6) Uani 1 1 d . . .
C4 C 0.4665(3) 0.8478(2) 0.48337(16) 0.0432(6) Uani 1 1 d . . .
C5 C 0.3501(3) 0.8620(3) 0.53929(18) 0.0553(8) Uani 1 1 d . . .
H5A H 0.2793 0.9303 0.5350 0.066 Uiso 1 1 calc R . .
H5B H 0.3351 0.7964 0.5347 0.066 Uiso 1 1 calc R . .
N6 N 0.3767(3) 0.8715(2) 0.60908(14) 0.0523(6) Uani 1 1 d . . .
C7 C 0.4881(3) 0.8896(3) 0.59603(18) 0.0534(8) Uani 1 1 d . . .
H7A H 0.5449 0.8384 0.6211 0.064 Uiso 1 1 calc R . .
H7B H 0.4665 0.9677 0.6120 0.064 Uiso 1 1 calc R . .
C8 C 0.5415(3) 0.8630(3) 0.51492(17) 0.0486(7) Uani 1 1 d . . .
H8 H 0.6184 0.8576 0.4892 0.058 Uiso 1 1 calc R . .
S9 S 0.26150(9) 0.93603(8) 0.68279(4) 0.0573(2) Uani 1 1 d . . .
O9" O 0.1744(3) 0.8939(2) 0.68389(15) 0.0757(8) Uani 1 1 d . . .
O9' O 0.3151(3) 0.9239(3) 0.74144(13) 0.0782(8) Uani 1 1 d . . .
C11 C 0.1946(3) 1.0817(3) 0.67005(17) 0.0500(7) Uani 1 1 d . . .
C12 C 0.2408(3) 1.1511(3) 0.6888(2) 0.0603(9) Uani 1 1 d . . .
H12 H 0.3024 1.1233 0.7122 0.072 Uiso 1 1 calc R . .
C13 C 0.1955(3) 1.2617(3) 0.6728(2) 0.0681(10) Uani 1 1 d . . .
H13 H 0.2281 1.3080 0.6848 0.082 Uiso 1 1 calc R . .
C14 C 0.1025(3) 1.3060(3) 0.6391(2) 0.0651(10) Uani 1 1 d . . .
C15 C 0.0549(3) 1.2351(3) 0.62222(19) 0.0615(9) Uani 1 1 d . . .
H15 H -0.0089 1.2635 0.6005 0.074 Uiso 1 1 calc R . .
C16 C 0.1001(3) 1.1249(3) 0.63703(18) 0.0569(8) Uani 1 1 d . . .
H16 H 0.0678 1.0784 0.6251 0.068 Uiso 1 1 calc R . .
C17 C 0.0547(4) 1.4270(4) 0.6203(3) 0.0917(15) Uani 1 1 d . . .
H17A H 0.0496 1.4281 0.5708 0.138 Uiso 1 1 calc R . .
H17B H 0.1100 1.4571 0.6245 0.138 Uiso 1 1 calc R . .
H17C H -0.0259 1.4729 0.6536 0.138 Uiso 1 1 calc R . .
C21 C 0.3474(3) 0.5314(2) 0.18799(16) 0.0409(6) Uani 1 1 d . . .
H21 H 0.3816 0.4483 0.1865 0.049 Uiso 1 1 calc R . .
C22 C 0.2073(3) 0.5799(3) 0.22321(19) 0.0513(7) Uani 1 1 d . . .
H22A H 0.1903 0.5630 0.2738 0.062 Uiso 1 1 calc R . .
H22B H 0.1686 0.6621 0.2236 0.062 Uiso 1 1 calc R . .
C23 C 0.1534(3) 0.5278(3) 0.1801(2) 0.0635(9) Uani 1 1 d . . .
H23A H 0.1873 0.4464 0.1833 0.076 Uiso 1 1 calc R . .
H23B H 0.0644 0.5611 0.2018 0.076 Uiso 1 1 calc R . .
C24 C 0.1823(4) 0.5481(4) 0.0999(2) 0.0702(10) Uani 1 1 d . . .
H24A H 0.1531 0.5082 0.0735 0.084 Uiso 1 1 calc R . .
H24B H 0.1381 0.6289 0.0965 0.084 Uiso 1 1 calc R . .
C25 C 0.3187(4) 0.5080(3) 0.0641(2) 0.0633(9) Uani 1 1 d . . .
H25A H 0.3314 0.5308 0.0149 0.076 Uiso 1 1 calc R . .
H25B H 0.3613 0.4254 0.0597 0.076 Uiso 1 1 calc R . .
C26 C 0.3743(3) 0.5568(3) 0.10802(17) 0.0497(7) Uani 1 1 d . . .
H26A H 0.3401 0.6387 0.1068 0.060 Uiso 1 1 calc R . .
H26B H 0.4631 0.5240 0.0855 0.060 Uiso 1 1 calc R . .
C31 C 0.3722(3) 0.5400(2) 0.33533(16) 0.0416(6) Uani 1 1 d . . .
H31 H 0.2840 0.5937 0.3525 0.050 Uiso 1 1 calc R . .
C32 C 0.4257(3) 0.5662(3) 0.39177(17) 0.0493(7) Uani 1 1 d . . .
H32A H 0.5109 0.5094 0.3832 0.059 Uiso 1 1 calc R . .
H32B H 0.4245 0.6402 0.3865 0.059 Uiso 1 1 calc R . .
C33 C 0.3499(4) 0.5661(3) 0.46945(18) 0.0595(9) Uani 1 1 d . . .
H33A H 0.3863 0.5801 0.5048 0.071 Uiso 1 1 calc R . .
H33B H 0.2665 0.6272 0.4792 0.071 Uiso 1 1 calc R . .
C34 C 0.3451(4) 0.4532(3) 0.4789(2) 0.0679(10) Uani 1 1 d . . .
H34A H 0.4273 0.3934 0.4752 0.082 Uiso 1 1 calc R . .
H34B H 0.2914 0.4577 0.5274 0.082 Uiso 1 1 calc R . .
C35 C 0.2978(4) 0.4237(3) 0.4211(2) 0.0651(10) Uani 1 1 d . . .
H35A H 0.2123 0.4788 0.4284 0.078 Uiso 1 1 calc R . .
H35B H 0.3009 0.3490 0.4264 0.078 Uiso 1 1 calc R . .
C36 C 0.3748(4) 0.4235(3) 0.34331(19) 0.0568(8) Uani 1 1 d . . .
H36A H 0.4594 0.3652 0.3345 0.068 Uiso 1 1 calc R . .
H36B H 0.3414 0.4065 0.3073 0.068 Uiso 1 1 calc R . .
C41 C 0.5929(3) 0.4804(2) 0.19760(17) 0.0442(6) Uani 1 1 d . . .
H41 H 0.6146 0.5090 0.1506 0.053 Uiso 1 1 calc R . .
C42 C 0.6270(3) 0.3570(3) 0.1780(3) 0.0734(11) Uani 1 1 d . . .
H42A H 0.5763 0.3527 0.1489 0.088 Uiso 1 1 calc R . .
H42B H 0.6101 0.3230 0.2227 0.088 Uiso 1 1 calc R . .
C43 C 0.7635(4) 0.2901(3) 0.1345(3) 0.0825(13) Uani 1 1 d . . .
H43A H 0.7833 0.2105 0.1251 0.099 Uiso 1 1 calc R . .
H43B H 0.7782 0.3190 0.0874 0.099 Uiso 1 1 calc R . .
C44 C 0.8463(3) 0.2988(3) 0.1746(2) 0.0684(11) Uani 1 1 d . . .
H44A H 0.8391 0.2617 0.2190 0.082 Uiso 1 1 calc R . .
H44B H 0.9315 0.2597 0.1439 0.082 Uiso 1 1 calc R . .
C45 C 0.8135(4) 0.4202(4) 0.1944(3) 0.0921(15) Uani 1 1 d . . .
H45A H 0.8294 0.4550 0.1498 0.111 Uiso 1 1 calc R . .
H45B H 0.8652 0.4239 0.2230 0.111 Uiso 1 1 calc R . .
C46 C 0.6769(3) 0.4870(4) 0.2391(3) 0.0776(12) Uani 1 1 d . . .
H46A H 0.6627 0.4561 0.2855 0.093 Uiso 1 1 calc R . .
H46B H 0.6575 0.5662 0.2499 0.093 Uiso 1 1 calc R . .
C51 C 0.1701(3) 0.9808(2) 0.16161(15) 0.0411(6) Uani 1 1 d . . .
H51 H 0.1031 1.0589 0.1702 0.049 Uiso 1 1 calc R . .
C52 C 0.1136(3) 0.9024(3) 0.19115(17) 0.0518(7) Uani 1 1 d . . .
H52A H 0.0690 0.9271 0.2430 0.062 Uiso 1 1 calc R . .
H52B H 0.1792 0.8257 0.1869 0.062 Uiso 1 1 calc R . .
C53 C 0.0253(4) 0.9008(4) 0.1502(2) 0.0716(11) Uani 1 1 d . . .
H53A H -0.0027 0.8446 0.1680 0.086 Uiso 1 1 calc R . .
H53B H -0.0466 0.9749 0.1603 0.086 Uiso 1 1 calc R . .
C54 C 0.0864(4) 0.8729(3) 0.06800(19) 0.0640(9) Uani 1 1 d . . .
H54A H 0.1518 0.7951 0.0571 0.077 Uiso 1 1 calc R . .
H54B H 0.0261 0.8788 0.0434 0.077 Uiso 1 1 calc R . .
C55 C 0.1395(4) 0.9531(3) 0.03966(19) 0.0631(9) Uani 1 1 d . . .
H55A H 0.0731 1.0302 0.0474 0.076 Uiso 1 1 calc R . .
H55B H 0.1800 0.9327 -0.0128 0.076 Uiso 1 1 calc R . .
C56 C 0.2318(3) 0.9494(3) 0.07806(16) 0.0558(8) Uani 1 1 d . . .
H56A H 0.2639 1.0025 0.0590 0.067 Uiso 1 1 calc R . .
H56B H 0.3006 0.8734 0.0683 0.067 Uiso 1 1 calc R . .
C61 C 0.1710(3) 1.0756(2) 0.29935(16) 0.0438(6) Uani 1 1 d . . .
H61 H 0.1286 1.0347 0.3283 0.053 Uiso 1 1 calc R . .
C62 C 0.2419(3) 1.0926(3) 0.34790(18) 0.0560(8) Uani 1 1 d . . .
H62A H 0.3041 1.0190 0.3538 0.067 Uiso 1 1 calc R . .
H62B H 0.2838 1.1364 0.3242 0.067 Uiso 1 1 calc R . .
C63 C 0.1554(4) 1.1546(4) 0.4231(2) 0.0776(12) Uani 1 1 d . . .
H63A H 0.1222 1.1060 0.4491 0.093 Uiso 1 1 calc R . .
H63B H 0.2021 1.1690 0.4513 0.093 Uiso 1 1 calc R . .
C64 C 0.0507(4) 1.2653(4) 0.4185(2) 0.0781(12) Uani 1 1 d . . .
H64A H 0.0827 1.3181 0.3987 0.094 Uiso 1 1 calc R . .
H64B H -0.0053 1.2982 0.4675 0.094 Uiso 1 1 calc R . .
C65 C -0.0194(3) 1.2482(3) 0.3697(2) 0.0686(10) Uani 1 1 d . . .
H65A H -0.0830 1.3218 0.3649 0.082 Uiso 1 1 calc R . .
H65B H -0.0597 1.2029 0.3927 0.082 Uiso 1 1 calc R . .
C66 C 0.0660(4) 1.1889(3) 0.2935(2) 0.0643(10) Uani 1 1 d . . .
H66A H 0.1000 1.2376 0.2682 0.077 Uiso 1 1 calc R . .
H66B H 0.0192 1.1756 0.2649 0.077 Uiso 1 1 calc R . .
C71 C 0.3776(3) 1.0295(3) 0.15757(16) 0.0451(7) Uani 1 1 d . . .
H71 H 0.4130 0.9819 0.1101 0.054 Uiso 1 1 calc R . .
C72 C 0.3089(4) 1.1518(3) 0.1398(2) 0.0625(9) Uani 1 1 d . . .
H72A H 0.2390 1.1592 0.1241 0.075 Uiso 1 1 calc R . .
H72B H 0.2777 1.2052 0.1836 0.075 Uiso 1 1 calc R . .
C73 C 0.3962(5) 1.1794(4) 0.0791(2) 0.0769(12) Uani 1 1 d . . .
H73A H 0.4233 1.1289 0.0345 0.092 Uiso 1 1 calc R . .
H73B H 0.3529 1.2572 0.0689 0.092 Uiso 1 1 calc R . .
C74 C 0.5065(5) 1.1658(4) 0.1017(2) 0.0802(13) Uani 1 1 d . . .
H74A H 0.4796 1.2213 0.1438 0.096 Uiso 1 1 calc R . .
H74B H 0.5623 1.1810 0.0617 0.096 Uiso 1 1 calc R . .
C75 C 0.5759(4) 1.0457(4) 0.1218(2) 0.0699(11) Uani 1 1 d . . .
H75A H 0.6113 0.9907 0.0784 0.084 Uiso 1 1 calc R . .
H75B H 0.6431 1.0418 0.1392 0.084 Uiso 1 1 calc R . .
C76 C 0.4893(4) 1.0153(4) 0.18149(19) 0.0608(9) Uani 1 1 d . . .
H76A H 0.4615 1.0645 0.2269 0.073 Uiso 1 1 calc R . .
H76B H 0.5333 0.9371 0.1907 0.073 Uiso 1 1 calc R . .
C90 C 0.1806(6) 0.3160(8) 0.9432(3) 0.151(3) Uani 1 1 d . . .
H90A H 0.1737 0.3925 0.9429 0.181 Uiso 1 1 calc R . .
H90B H 0.2636 0.2652 0.9448 0.181 Uiso 1 1 calc R . .
Cl91 Cl 0.16728(15) 0.2807(2) 0.86342(10) 0.1526(8) Uani 1 1 d . . .
Cl92 Cl 0.08158(19) 0.3132(2) 1.02108(10) 0.1593(8) Uani 1 1 d . . .

loop_
_atom_site_aniso_label
_atom_site_aniso_U_11
_atom_site_aniso_U_22
_atom_site_aniso_U_33
_atom_site_aniso_U_23
_atom_site_aniso_U_13
_atom_site_aniso_U_12
Ru1 0.03207(12) 0.03153(12) 0.02965(11) 0.00428(8) -0.00992(8) -0.01485(9)
Cl1 0.0379(3) 0.0406(3) 0.0404(3) 0.0071(3) -0.0045(3) -0.0138(3)
Cl2 0.0503(4) 0.0498(4) 0.0334(3) 0.0026(3) -0.0048(3) -0.0246(3)
P1 0.0343(3) 0.0312(3) 0.0398(4) 0.0036(3) -0.0102(3) -0.0131(3)
P2 0.0420(4) 0.0332(3) 0.0346(3) 0.0065(3) -0.0163(3) -0.0178(3)
C1 0.0367(14) 0.0456(15) 0.0421(14) 0.0056(12) -0.0141(12) -0.0216(12)
C2 0.0408(15) 0.0409(14) 0.0477(16) 0.0068(12) -0.0196(12) -0.0195(12)
C3 0.0457(16) 0.0405(15) 0.0468(16) 0.0050(12) -0.0200(13) -0.0194(13)
C4 0.0506(17) 0.0347(14) 0.0459(15) 0.0045(11) -0.0201(13) -0.0171(13)
C5 0.059(2) 0.065(2) 0.0478(17) -0.0029(15) -0.0211(15) -0.0303(17)
N6 0.0658(17) 0.0540(15) 0.0430(14) 0.0030(11) -0.0200(13) -0.0299(14)
C7 0.0573(19) 0.0536(18) 0.0539(18) 0.0033(14) -0.0287(16) -0.0217(16)
C8 0.0518(18) 0.0498(17) 0.0483(17) 0.0059(13) -0.0214(14) -0.0226(14)
S9 0.0738(6) 0.0622(5) 0.0406(4) 0.0095(4) -0.0140(4) -0.0365(5)
O9" 0.092(2) 0.0846(19) 0.0649(16) 0.0132(14) -0.0090(15) -0.0609(17)
O9' 0.102(2) 0.0880(19) 0.0437(13) 0.0143(13) -0.0290(14) -0.0382(17)
C11 0.0485(17) 0.0580(19) 0.0405(15) 0.0010(13) -0.0074(13) -0.0245(15)
C12 0.0512(19) 0.061(2) 0.067(2) -0.0065(17) -0.0172(17) -0.0230(17)
C13 0.052(2) 0.060(2) 0.088(3) -0.0069(19) -0.0083(19) -0.0279(18)
C14 0.0452(19) 0.062(2) 0.070(2) 0.0098(18) 0.0014(17) -0.0197(17)
C15 0.0460(18) 0.081(3) 0.0510(19) 0.0112(17) -0.0095(15) -0.0257(18)
C16 0.0496(18) 0.078(2) 0.0498(18) 0.0035(16) -0.0104(15) -0.0366(18)
C17 0.067(3) 0.073(3) 0.114(4) 0.027(3) -0.005(3) -0.025(2)
C21 0.0400(15) 0.0348(13) 0.0475(16) 0.0002(11) -0.0128(12) -0.0163(12)
C22 0.0434(16) 0.0558(18) 0.0558(18) 0.0013(14) -0.0121(14) -0.0246(15)
C23 0.053(2) 0.073(2) 0.076(2) 0.0027(19) -0.0202(18) -0.0373(19)
C24 0.073(3) 0.081(3) 0.077(3) 0.007(2) -0.038(2) -0.043(2)
C25 0.072(2) 0.070(2) 0.055(2) -0.0013(17) -0.0223(18) -0.037(2)
C26 0.0502(17) 0.0523(18) 0.0473(17) 0.0036(13) -0.0135(14) -0.0241(15)
C31 0.0449(15) 0.0374(14) 0.0427(15) 0.0114(11) -0.0127(12) -0.0192(12)
C32 0.0551(18) 0.0518(17) 0.0485(17) 0.0180(14) -0.0207(14) -0.0279(15)
C33 0.069(2) 0.063(2) 0.0456(18) 0.0135(15) -0.0184(16) -0.0277(18)
C34 0.069(2) 0.077(3) 0.059(2) 0.0297(19) -0.0137(18) -0.038(2)
C35 0.067(2) 0.059(2) 0.072(2) 0.0253(18) -0.0108(19) -0.0369(19)
C36 0.071(2) 0.0422(17) 0.058(2) 0.0126(14) -0.0153(17) -0.0281(16)
C41 0.0342(14) 0.0367(14) 0.0509(16) 0.0032(12) -0.0098(12) -0.0080(12)
C42 0.048(2) 0.0437(18) 0.113(3) -0.013(2) -0.018(2) -0.0093(16)
C43 0.059(2) 0.056(2) 0.094(3) -0.017(2) -0.016(2) 0.0048(18)
C44 0.0384(17) 0.065(2) 0.070(2) 0.0162(18) -0.0059(16) -0.0017(16)
C45 0.041(2) 0.078(3) 0.143(5) -0.007(3) -0.025(2) -0.014(2)
C46 0.0387(18) 0.071(2) 0.108(3) -0.026(2) -0.025(2) -0.0081(17)
C51 0.0472(16) 0.0349(13) 0.0421(15) 0.0050(11) -0.0230(13) -0.0136(12)
C52 0.0558(18) 0.072(2) 0.0413(16) 0.0072(14) -0.0191(14) -0.0379(17)
C53 0.067(2) 0.110(3) 0.058(2) 0.003(2) -0.0231(19) -0.054(2)
C54 0.072(2) 0.078(2) 0.057(2) 0.0038(18) -0.0364(18) -0.036(2)
C55 0.082(3) 0.071(2) 0.0468(18) 0.0146(16) -0.0379(18) -0.034(2)
C56 0.073(2) 0.073(2) 0.0378(16) 0.0148(15) -0.0242(15) -0.0429(19)
C61 0.0516(17) 0.0369(14) 0.0409(15) 0.0014(11) -0.0182(13) -0.0154(13)
C62 0.0548(19) 0.0509(18) 0.0552(19) -0.0065(14) -0.0273(16) -0.0109(15)
C63 0.082(3) 0.079(3) 0.052(2) -0.0146(18) -0.032(2) -0.013(2)
C64 0.074(3) 0.066(2) 0.069(2) -0.0231(19) -0.024(2) -0.007(2)
C65 0.054(2) 0.061(2) 0.069(2) -0.0136(18) -0.0204(18) -0.0048(17)
C66 0.063(2) 0.055(2) 0.060(2) -0.0010(16) -0.0285(18) -0.0068(17)
C71 0.0621(19) 0.0457(16) 0.0395(15) 0.0110(12) -0.0172(13) -0.0338(15)
C72 0.084(3) 0.0510(19) 0.067(2) 0.0223(16) -0.026(2) -0.0415(19)
C73 0.117(4) 0.062(2) 0.070(2) 0.0230(19) -0.026(2) -0.057(3)
C74 0.119(4) 0.084(3) 0.060(2) 0.004(2) -0.002(2) -0.078(3)
C75 0.080(3) 0.103(3) 0.051(2) 0.0108(19) -0.0133(18) -0.066(3)
C76 0.071(2) 0.083(3) 0.0524(19) 0.0186(17) -0.0234(17) -0.053(2)
C90 0.108(5) 0.278(10) 0.086(4) -0.005(5) -0.001(3) -0.119(6)
Cl91 0.0916(10) 0.255(3) 0.1014(11) -0.0275(13) -0.0210(9) -0.0725(13)
Cl92 0.1288(14) 0.255(3) 0.1039(12) 0.0495(14) -0.0164(10) -0.1068(16)

loop_
_atom_type_symbol
_atom_type_description
_atom_type_scat_dispersion_real
_atom_type_scat_dispersion_imag
_atom_type_scat_source
C C 0.0033 0.0016 'International Tables Vol C Tables 4.2.6.8 and 6.1.1.4'
H H 0.0000 0.0000 'International Tables Vol C Tables 4.2.6.8 and 6.1.1.4'
N N 0.0061 0.0033 'International Tables Vol C Tables 4.2.6.8 and 6.1.1.4'
O O 0.0106 0.0060 'International Tables Vol C Tables 4.2.6.8 and 6.1.1.4'
P P 0.1023 0.0942 'International Tables Vol C Tables 4.2.6.8 and 6.1.1.4'
S S 0.1246 0.1234 'International Tables Vol C Tables 4.2.6.8 and 6.1.1.4'
Cl Cl 0.1484 0.1585 'International Tables Vol C Tables 4.2.6.8 and 6.1.1.4'
Ru Ru -1.2594 0.8363 'International Tables Vol C Tables 4.2.6.8 and 6.1.1.4'

loop_
_geom_angle_atom_site_label_1
_geom_angle_atom_site_label_2
_geom_angle_atom_site_label_3
_geom_angle
_geom_angle_site_symmetry_1
_geom_angle_site_symmetry_3
_geom_angle_publ_flag
C1 Ru1 Cl1 97.86(9) . . ?
C1 Ru1 Cl2 88.45(9) . . ?
Cl1 Ru1 Cl2 173.68(3) . . ?
C1 Ru1 P2 98.97(9) . . ?
Cl1 Ru1 P2 90.40(2) . . ?
Cl2 Ru1 P2 88.48(3) . . ?
C1 Ru1 P1 98.42(9) . . ?
Cl1 Ru1 P1 89.61(2) . . ?
Cl2 Ru1 P1 89.59(2) . . ?
P2 Ru1 P1 162.45(3) . . ?
C21 P1 C31 102.91(13) . . ?
C21 P1 C41 103.37(13) . . ?
C31 P1 C41 110.92(14) . . ?
C21 P1 Ru1 111.24(9) . . ?
C31 P1 Ru1 113.65(9) . . ?
C41 P1 Ru1 113.72(10) . . ?
C71 P2 C61 110.94(14) . . ?
C71 P2 C51 104.68(13) . . ?
C61 P2 C51 104.01(13) . . ?
C71 P2 Ru1 116.72(10) . . ?
C61 P2 Ru1 114.16(10) . . ?
C51 P2 Ru1 104.80(9) . . ?
C2 C1 Ru1 127.2(2) . . ?
C3 C2 C1 177.5(3) . . ?
C2 C3 C4 172.4(3) . . ?
C8 C4 C3 128.3(3) . . ?
C8 C4 C5 111.3(3) . . ?
C3 C4 C5 120.4(3) . . ?
N6 C5 C4 102.2(3) . . ?
C5 N6 C7 110.7(3) . . ?
C5 N6 S9 118.7(2) . . ?
C7 N6 S9 119.3(2) . . ?
N6 C7 C8 102.1(2) . . ?
C4 C8 C7 112.0(3) . . ?
O9' S9 O9" 121.28(18) . . ?
O9' S9 N6 105.81(17) . . ?
O9" S9 N6 106.46(16) . . ?
O9' S9 C11 108.05(17) . . ?
O9" S9 C11 108.27(17) . . ?
N6 S9 C11 105.99(15) . . ?
C12 C11 C16 119.8(3) . . ?
C12 C11 S9 120.0(3) . . ?
C16 C11 S9 120.1(3) . . ?
C13 C12 C11 119.6(4) . . ?
C12 C13 C14 121.5(4) . . ?
C13 C14 C15 118.0(3) . . ?
C13 C14 C17 121.3(4) . . ?
C15 C14 C17 120.7(4) . . ?
C16 C15 C14 121.0(3) . . ?
C15 C16 C11 120.1(3) . . ?
C26 C21 C22 109.7(3) . . ?
C26 C21 P1 112.9(2) . . ?
C22 C21 P1 114.0(2) . . ?
C23 C22 C21 110.1(3) . . ?
C24 C23 C22 111.4(3) . . ?
C25 C24 C23 112.4(3) . . ?
C24 C25 C26 112.1(3) . . ?
C25 C26 C21 111.1(3) . . ?
C36 C31 C32 109.6(2) . . ?
C36 C31 P1 119.0(2) . . ?
C32 C31 P1 114.3(2) . . ?
C33 C32 C31 110.0(3) . . ?
C34 C33 C32 111.3(3) . . ?
C35 C34 C33 111.1(3) . . ?
C34 C35 C36 111.3(3) . . ?
C31 C36 C35 109.4(3) . . ?
C42 C41 C46 109.3(3) . . ?
C42 C41 P1 116.4(2) . . ?
C46 C41 P1 113.8(2) . . ?
C41 C42 C43 111.4(3) . . ?
C44 C43 C42 112.0(4) . . ?
C45 C44 C43 110.9(3) . . ?
C44 C45 C46 111.1(4) . . ?
C41 C46 C45 111.3(4) . . ?
C52 C51 C56 109.9(2) . . ?
C52 C51 P2 108.16(19) . . ?
C56 C51 P2 114.7(2) . . ?
C51 C52 C53 112.3(3) . . ?
C54 C53 C52 111.7(3) . . ?
C55 C54 C53 110.6(3) . . ?
C54 C55 C56 111.5(3) . . ?
C55 C56 C51 110.5(3) . . ?
C66 C61 C62 110.9(3) . . ?
C66 C61 P2 120.0(2) . . ?
C62 C61 P2 112.2(2) . . ?
C63 C62 C61 111.0(3) . . ?
C64 C63 C62 112.7(3) . . ?
C63 C64 C65 111.0(3) . . ?
C64 C65 C66 111.8(3) . . ?
C65 C66 C61 110.5(3) . . ?
C76 C71 C72 110.6(3) . . ?
C76 C71 P2 116.6(2) . . ?
C72 C71 P2 114.0(2) . . ?
C73 C72 C71 109.9(3) . . ?
C74 C73 C72 110.6(3) . . ?
C73 C74 C75 112.0(3) . . ?
C76 C75 C74 110.9(3) . . ?
C75 C76 C71 110.3(3) . . ?
Cl91 C90 Cl92 118.5(4) . . ?

loop_
_geom_bond_atom_site_label_1
_geom_bond_atom_site_label_2
_geom_bond_distance
_geom_bond_site_symmetry_2
_geom_bond_publ_flag
Ru1 C1 1.831(3) . ?
Ru1 Cl1 2.3955(7) . ?
Ru1 Cl2 2.3989(7) . ?
Ru1 P2 2.4136(7) . ?
Ru1 P1 2.4337(7) . ?
P1 C21 1.860(3) . ?
P1 C31 1.861(3) . ?
P1 C41 1.861(3) . ?
P2 C71 1.844(3) . ?
P2 C61 1.850(3) . ?
P2 C51 1.860(3) . ?
C1 C2 1.404(4) . ?
C2 C3 1.201(4) . ?
C3 C4 1.415(4) . ?
C4 C8 1.330(4) . ?
C4 C5 1.495(5) . ?
C5 N6 1.474(4) . ?
N6 C7 1.480(4) . ?
N6 S9 1.626(3) . ?
C7 C8 1.483(4) . ?
S9 O9' 1.425(3) . ?
S9 O9" 1.425(3) . ?
S9 C11 1.764(3) . ?
C11 C12 1.373(5) . ?
C11 C16 1.390(5) . ?
C12 C13 1.372(5) . ?
C13 C14 1.385(6) . ?
C14 C15 1.392(6) . ?
C14 C17 1.509(6) . ?
C15 C16 1.360(5) . ?
C21 C26 1.530(4) . ?
C21 C22 1.534(4) . ?
C22 C23 1.527(5) . ?
C23 C24 1.514(5) . ?
C24 C25 1.509(6) . ?
C25 C26 1.526(5) . ?
C31 C36 1.522(4) . ?
C31 C32 1.528(4) . ?
C32 C33 1.525(4) . ?
C33 C34 1.517(5) . ?
C34 C35 1.513(6) . ?
C35 C36 1.531(5) . ?
C41 C42 1.509(4) . ?
C41 C46 1.511(5) . ?
C42 C43 1.529(5) . ?
C43 C44 1.490(6) . ?
C44 C45 1.489(6) . ?
C45 C46 1.535(5) . ?
C51 C52 1.514(4) . ?
C51 C56 1.538(4) . ?
C52 C53 1.528(4) . ?
C53 C54 1.512(5) . ?
C54 C55 1.501(5) . ?
C55 C56 1.515(5) . ?
C61 C66 1.524(4) . ?
C61 C62 1.526(4) . ?
C62 C63 1.519(5) . ?
C63 C64 1.495(5) . ?
C64 C65 1.521(5) . ?
C65 C66 1.523(5) . ?
C71 C76 1.528(5) . ?
C71 C72 1.538(4) . ?
C72 C73 1.523(5) . ?
C73 C74 1.500(6) . ?
C74 C75 1.533(6) . ?
C75 C76 1.527(5) . ?
C90 Cl91 1.665(6) . ?
C90 Cl92 1.669(6) . ?

loop_
_geom_torsion_atom_site_label_1
_geom_torsion_atom_site_label_2
_geom_torsion_atom_site_label_3
_geom_torsion_atom_site_label_4
_geom_torsion
_geom_torsion_site_symmetry_1
_geom_torsion_site_symmetry_2
_geom_torsion_site_symmetry_3
_geom_torsion_site_symmetry_4
_geom_torsion_publ_flag
C1 Ru1 P1 C21 -165.40(13) . . . . ?
Cl1 Ru1 P1 C21 96.72(10) . . . . ?
Cl2 Ru1 P1 C21 -77.02(10) . . . . ?
P2 Ru1 P1 C21 6.63(14) . . . . ?
C1 Ru1 P1 C31 79.01(14) . . . . ?
Cl1 Ru1 P1 C31 -18.88(11) . . . . ?
Cl2 Ru1 P1 C31 167.39(11) . . . . ?
P2 Ru1 P1 C31 -108.96(13) . . . . ?
C1 Ru1 P1 C41 -49.18(14) . . . . ?
Cl1 Ru1 P1 C41 -147.07(11) . . . . ?
Cl2 Ru1 P1 C41 39.20(11) . . . . ?
P2 Ru1 P1 C41 122.85(13) . . . . ?
C1 Ru1 P2 C71 53.05(14) . . . . ?
Cl1 Ru1 P2 C71 151.07(11) . . . . ?
Cl2 Ru1 P2 C71 -35.15(11) . . . . ?
P1 Ru1 P2 C71 -118.97(13) . . . . ?
C1 Ru1 P2 C61 -78.58(14) . . . . ?
Cl1 Ru1 P2 C61 19.44(11) . . . . ?
Cl2 Ru1 P2 C61 -166.77(11) . . . . ?
P1 Ru1 P2 C61 109.40(13) . . . . ?
C1 Ru1 P2 C51 168.29(13) . . . . ?
Cl1 Ru1 P2 C51 -93.69(10) . . . . ?
Cl2 Ru1 P2 C51 80.09(10) . . . . ?
P1 Ru1 P2 C51 -3.73(14) . . . . ?
Cl1 Ru1 C1 C2 -1.7(3) . . . . ?
Cl2 Ru1 C1 C2 178.2(3) . . . . ?
P2 Ru1 C1 C2 90.0(3) . . . . ?
P1 Ru1 C1 C2 -92.5(3) . . . . ?
Ru1 C1 C2 C3 168(7) . . . . ?
C1 C2 C3 C4 -162(6) . . . . ?
C2 C3 C4 C8 -178(2) . . . . ?
C2 C3 C4 C5 0(3) . . . . ?
C8 C4 C5 N6 -7.7(4) . . . . ?
C3 C4 C5 N6 173.9(3) . . . . ?
C4 C5 N6 C7 12.8(3) . . . . ?
C4 C5 N6 S9 156.2(2) . . . . ?
C5 N6 C7 C8 -12.8(3) . . . . ?
S9 N6 C7 C8 -156.0(2) . . . . ?
C3 C4 C8 C7 178.1(3) . . . . ?
C5 C4 C8 C7 -0.1(4) . . . . ?
N6 C7 C8 C4 7.8(4) . . . . ?
C5 N6 S9 O9' 175.6(3) . . . . ?
C7 N6 S9 O9' -44.1(3) . . . . ?
C5 N6 S9 O9" 45.3(3) . . . . ?
C7 N6 S9 O9" -174.4(2) . . . . ?
C5 N6 S9 C11 -69.8(3) . . . . ?
C7 N6 S9 C11 70.5(3) . . . . ?
O9' S9 C11 C12 27.2(3) . . . . ?
O9" S9 C11 C12 160.3(3) . . . . ?
N6 S9 C11 C12 -85.8(3) . . . . ?
O9' S9 C11 C16 -156.6(3) . . . . ?
O9" S9 C11 C16 -23.6(3) . . . . ?
N6 S9 C11 C16 90.3(3) . . . . ?
C16 C11 C12 C13 -1.9(5) . . . . ?
S9 C11 C12 C13 174.3(3) . . . . ?
C11 C12 C13 C14 1.1(6) . . . . ?
C12 C13 C14 C15 0.5(6) . . . . ?
C12 C13 C14 C17 -178.8(4) . . . . ?
C13 C14 C15 C16 -1.3(5) . . . . ?
C17 C14 C15 C16 178.0(3) . . . . ?
C14 C15 C16 C11 0.6(5) . . . . ?
C12 C11 C16 C15 1.1(5) . . . . ?
S9 C11 C16 C15 -175.1(3) . . . . ?
C31 P1 C21 C26 178.1(2) . . . . ?
C41 P1 C21 C26 -66.4(2) . . . . ?
Ru1 P1 C21 C26 56.1(2) . . . . ?
C31 P1 C21 C22 52.1(2) . . . . ?
C41 P1 C21 C22 167.7(2) . . . . ?
Ru1 P1 C21 C22 -69.9(2) . . . . ?
C26 C21 C22 C23 58.7(3) . . . . ?
P1 C21 C22 C23 -173.7(2) . . . . ?
C21 C22 C23 C24 -57.0(4) . . . . ?
C22 C23 C24 C25 53.8(5) . . . . ?
C23 C24 C25 C26 -52.3(5) . . . . ?
C24 C25 C26 C21 54.2(4) . . . . ?
C22 C21 C26 C25 -57.4(4) . . . . ?
P1 C21 C26 C25 174.4(2) . . . . ?
C21 P1 C31 C36 46.5(3) . . . . ?
C41 P1 C31 C36 -63.5(3) . . . . ?
Ru1 P1 C31 C36 166.9(2) . . . . ?
C21 P1 C31 C32 178.8(2) . . . . ?
C41 P1 C31 C32 68.8(3) . . . . ?
Ru1 P1 C31 C32 -60.8(2) . . . . ?
C36 C31 C32 C33 -59.7(3) . . . . ?
P1 C31 C32 C33 163.7(2) . . . . ?
C31 C32 C33 C34 57.0(4) . . . . ?
C32 C33 C34 C35 -54.8(4) . . . . ?
C33 C34 C35 C36 55.3(4) . . . . ?
C32 C31 C36 C35 59.8(4) . . . . ?
P1 C31 C36 C35 -165.9(2) . . . . ?
C34 C35 C36 C31 -57.9(4) . . . . ?
C21 P1 C41 C42 -42.1(3) . . . . ?
C31 P1 C41 C42 67.6(3) . . . . ?
Ru1 P1 C41 C42 -162.8(3) . . . . ?
C21 P1 C41 C46 -170.7(3) . . . . ?
C31 P1 C41 C46 -61.0(3) . . . . ?
Ru1 P1 C41 C46 68.6(3) . . . . ?
C46 C41 C42 C43 -55.7(5) . . . . ?
P1 C41 C42 C43 173.5(3) . . . . ?
C41 C42 C43 C44 55.9(5) . . . . ?
C42 C43 C44 C45 -55.2(5) . . . . ?
C43 C44 C45 C46 55.6(5) . . . . ?
C42 C41 C46 C45 56.6(5) . . . . ?
P1 C41 C46 C45 -171.3(3) . . . . ?
C44 C45 C46 C41 -57.2(6) . . . . ?
C71 P2 C51 C52 160.9(2) . . . . ?
C61 P2 C51 C52 -82.6(2) . . . . ?
Ru1 P2 C51 C52 37.6(2) . . . . ?
C71 P2 C51 C56 38.0(3) . . . . ?
C61 P2 C51 C56 154.5(2) . . . . ?
Ru1 P2 C51 C56 -85.4(2) . . . . ?
C56 C51 C52 C53 -54.0(4) . . . . ?
P2 C51 C52 C53 -179.9(3) . . . . ?
C51 C52 C53 C54 53.9(5) . . . . ?
C52 C53 C54 C55 -54.5(5) . . . . ?
C53 C54 C55 C56 57.6(4) . . . . ?
C54 C55 C56 C51 -58.7(4) . . . . ?
C52 C51 C56 C55 56.1(4) . . . . ?
P2 C51 C56 C55 178.2(2) . . . . ?
C71 P2 C61 C66 70.9(3) . . . . ?
C51 P2 C61 C66 -41.1(3) . . . . ?
Ru1 P2 C61 C66 -154.7(3) . . . . ?
C71 P2 C61 C62 -62.0(3) . . . . ?
C51 P2 C61 C62 -174.0(2) . . . . ?
Ru1 P2 C61 C62 72.4(2) . . . . ?
C66 C61 C62 C63 54.9(4) . . . . ?
P2 C61 C62 C63 -167.9(3) . . . . ?
C61 C62 C63 C64 -54.7(5) . . . . ?
C62 C63 C64 C65 54.3(6) . . . . ?
C63 C64 C65 C66 -55.0(5) . . . . ?
C64 C65 C66 C61 56.0(5) . . . . ?
C62 C61 C66 C65 -55.8(4) . . . . ?
P2 C61 C66 C65 170.7(3) . . . . ?
C61 P2 C71 C76 78.8(3) . . . . ?
C51 P2 C71 C76 -169.6(3) . . . . ?
Ru1 P2 C71 C76 -54.3(3) . . . . ?
C61 P2 C71 C72 -52.0(3) . . . . ?
C51 P2 C71 C72 59.6(3) . . . . ?
Ru1 P2 C71 C72 174.9(2) . . . . ?
C76 C71 C72 C73 58.5(4) . . . . ?
P2 C71 C72 C73 -167.8(3) . . . . ?
C71 C72 C73 C74 -58.0(4) . . . . ?
C72 C73 C74 C75 56.8(5) . . . . ?
C73 C74 C75 C76 -55.3(4) . . . . ?
C74 C75 C76 C71 54.9(4) . . . . ?
C72 C71 C76 C75 -57.1(4) . . . . ?
P2 C71 C76 C75 170.5(3) . . . . ?
